data_2236571
loop_
_publ_author_name
'Starosta, Wojciech'
'Leciejewicz, Janusz'

_publ_section_title
;
 <i>catena</i>-Poly[[tetraaqua-\m-aqua-bis(\m~4~-pyrimidine-2-carboxylato)tetralithium]
 dichloride]
;
_journal_coeditor_code QM2084
_journal_issue 11
_journal_name_full 'Acta Crystallographica Section E'
_journal_page_first m1369
_journal_page_last m1370
_journal_paper_doi 10.1107/S1600536812041955
_journal_volume 68
_journal_year 2012
_chemical_formula_iupac '[Li4 (C5 H3 N2 O2)2 (H2 O)5] Cl2'
_chemical_formula_moiety 'C10 H16 Li4 N4 O9, 2(Cl)'
_chemical_formula_sum 'C10 H16 Cl2 Li4 N4 O9'
_chemical_formula_weight 434.93
_chemical_name_systematic
;
<i>catena</i>-Poly[[tetraaqua-\m-aqua-bis(\m~4~-pyrimidine-2-\
carboxylato)tetralithium] dichloride]
;
_space_group_IT_number 15
_symmetry_cell_setting monoclinic
_symmetry_space_group_name_Hall '-C 2yc'
_symmetry_space_group_name_H-M 'C 1 2/c 1'
_atom_sites_solution_hydrogens geom
_atom_sites_solution_primary direct
_atom_sites_solution_secondary difmap
_audit_creation_method SHELXL-97
_cell_angle_alpha 90.00
_cell_angle_beta 94.08(3)
_cell_angle_gamma 90.00
_cell_formula_units_Z 4
_cell_length_a 22.084(4)
_cell_length_b 8.0773(16)
_cell_length_c 10.814(2)
_cell_measurement_reflns_used 25
_cell_measurement_temperature 293(2)
_cell_measurement_theta_max 15
_cell_measurement_theta_min 6
_cell_volume 1924.1(6)
_computing_cell_refinement 'KM-4 Software (Kuma, 1996)'
_computing_data_collection 'KM-4 Software (Kuma, 1996)'
_computing_data_reduction 'DATAPROC (Kuma, 2001)'
_computing_molecular_graphics 'SHELXTL (Sheldrick, 2008)'
_computing_publication_material 'SHELXTL (Sheldrick, 2008)'
_computing_structure_refinement 'SHELXL97 (Sheldrick, 2008)'
_computing_structure_solution 'SHELXS97 (Sheldrick, 2008)'
_diffrn_ambient_temperature 293(2)
_diffrn_measured_fraction_theta_full 0.996
_diffrn_measured_fraction_theta_max 0.996
_diffrn_measurement_device_type 'Kuma KM4 four-circle diffractometer'
_diffrn_measurement_method 'profile data from \w/2\q scans'
_diffrn_radiation_monochromator graphite
_diffrn_radiation_source 'fine-focus sealed tube'
_diffrn_radiation_type MoK\a
_diffrn_radiation_wavelength 0.71073
_diffrn_reflns_av_R_equivalents 0.0294
_diffrn_reflns_av_sigmaI/netI 0.0334
_diffrn_reflns_limit_h_max 31
_diffrn_reflns_limit_h_min -31
_diffrn_reflns_limit_k_max 0
_diffrn_reflns_limit_k_min -11
_diffrn_reflns_limit_l_max 15
_diffrn_reflns_limit_l_min 0
_diffrn_reflns_number 2964
_diffrn_reflns_theta_full 30.08
_diffrn_reflns_theta_max 30.08
_diffrn_reflns_theta_min 1.85
_diffrn_standards_decay_% 2.34
_diffrn_standards_interval_count 200
_diffrn_standards_number 3
_exptl_absorpt_coefficient_mu 0.387
_exptl_absorpt_correction_T_max 0.93493
_exptl_absorpt_correction_T_min 0.91687
_exptl_absorpt_correction_type analytical
_exptl_absorpt_process_details '(<i>CrysAlis RED</i>; Oxford Diffraction, 2008)'
_exptl_crystal_colour colourless
_exptl_crystal_density_diffrn 1.501
_exptl_crystal_density_method 'not measured'
_exptl_crystal_description block
_exptl_crystal_F_000 888
_exptl_crystal_size_max 0.371
_exptl_crystal_size_mid 0.244
_exptl_crystal_size_min 0.178
_refine_diff_density_max 0.505
_refine_diff_density_min -0.356
_refine_ls_extinction_method none
_refine_ls_goodness_of_fit_ref 1.018
_refine_ls_hydrogen_treatment mixed
_refine_ls_matrix_type full
_refine_ls_number_parameters 152
_refine_ls_number_reflns 2819
_refine_ls_number_restraints 4
_refine_ls_restrained_S_all 1.021
_refine_ls_R_factor_all 0.0873
_refine_ls_R_factor_gt 0.0435
_refine_ls_shift/su_max 0.004
_refine_ls_shift/su_mean 0.000
_refine_ls_structure_factor_coef Fsqd
_refine_ls_weighting_details 'calc w=1/[\s^2^(Fo^2^)+(0.0879P)^2^+1.2478P] where P=(Fo^2^+2Fc^2^)/3'
_refine_ls_weighting_scheme calc
_refine_ls_wR_factor_gt 0.1254
_refine_ls_wR_factor_ref 0.1467
_reflns_number_gt 1781
_reflns_number_total 2819
_reflns_threshold_expression I>2\s(I)
_cod_data_source_file qm2084.cif
_cod_data_source_block I
_cod_original_cell_volume 1924.1(7)
_cod_original_sg_symbol_H-M 'C 2/c'
_cod_database_code 2236571
_cod_database_fobs_code 2236571

loop_
_symmetry_equiv_pos_as_xyz
'x, y, z'
'-x, y, -z+1/2'
'x+1/2, y+1/2, z'
'-x+1/2, y+1/2, -z+1/2'
'-x, -y, -z'
'x, -y, z-1/2'
'-x+1/2, -y+1/2, -z'
'x+1/2, -y+1/2, z-1/2'

loop_
_atom_site_type_symbol
_atom_site_label
_atom_site_fract_x
_atom_site_fract_y
_atom_site_fract_z
_atom_site_U_iso_or_equiv
_atom_site_adp_type
_atom_site_calc_flag
_atom_site_refinement_flags
_atom_site_occupancy
_atom_site_symmetry_multiplicity
O O1 0.08301(6) 0.92604(19) 0.37614(11) 0.0321(3) Uani d . 1 1
O O2 0.08768(6) 0.96441(19) 0.17202(11) 0.0319(3) Uani d . 1 1
N N3 0.20103(7) 1.0854(2) 0.20733(13) 0.0277(3) Uani d . 1 1
N N1 0.19897(7) 1.0170(2) 0.42115(13) 0.0277(3) Uani d . 1 1
C C6 0.25599(9) 1.0720(3) 0.43984(17) 0.0326(4) Uani d . 1 1
H H6 0.2752 1.0657 0.5191 0.039 Uiso calc R 1 1
C C2 0.17410(7) 1.0274(2) 0.30494(14) 0.0232(3) Uani d . 1 1
C C4 0.25768(9) 1.1411(3) 0.22901(18) 0.0332(4) Uani d . 1 1
H H4 0.2778 1.1836 0.1634 0.040 Uiso calc R 1 1
C C5 0.28729(9) 1.1378(3) 0.3457(2) 0.0353(4) Uani d . 1 1
H H5 0.3266 1.1781 0.3601 0.042 Uiso calc R 1 1
Li Li1 0.13426(15) 0.9162(5) 0.5437(3) 0.0323(7) Uani d . 1 1
O O3 0.11355(9) 0.6795(2) 0.56747(16) 0.0469(4) Uani d . 1 1
C C7 0.10916(8) 0.9673(2) 0.28238(14) 0.0239(3) Uani d . 1 1
O O21 0.0000 0.6868(4) 0.2500 0.0527(6) Uani d S 1 2
Li Li2 -0.00573(17) 0.8841(8) 0.3807(4) 0.0590(13) Uani d D 1 1
Cl Cl1 0.10829(3) 0.57231(8) 0.84542(5) 0.04391(17) Uani d . 1 1
H H211 -0.0286(13) 0.622(4) 0.230(3) 0.064(10) Uiso d . 1 1
H H32 0.1130(18) 0.599(5) 0.515(4) 0.086(12) Uiso d . 1 1
H H31 0.1170(14) 0.627(4) 0.634(3) 0.065(9) Uiso d . 1 1
O O22 -0.00669(8) 0.8066(3) 0.54795(18) 0.0618(6) Uani d D 1 1
H H221 -0.0386(10) 0.754(4) 0.570(3) 0.075(10) Uiso d D 1 1
H H222 0.0166(14) 0.717(4) 0.555(3) 0.120(17) Uiso d D 1 1

loop_
_atom_site_aniso_label
_atom_site_aniso_U_11
_atom_site_aniso_U_22
_atom_site_aniso_U_33
_atom_site_aniso_U_12
_atom_site_aniso_U_13
_atom_site_aniso_U_23
O1 0.0302(6) 0.0478(8) 0.0185(6) -0.0032(6) 0.0031(5) 0.0039(5)
O2 0.0313(6) 0.0472(8) 0.0164(5) -0.0051(6) -0.0040(4) 0.0036(5)
N3 0.0316(7) 0.0335(8) 0.0181(6) -0.0022(6) 0.0028(5) 0.0009(6)
N1 0.0312(7) 0.0352(8) 0.0165(6) -0.0006(6) -0.0012(5) 0.0012(6)
C6 0.0330(8) 0.0390(10) 0.0245(8) -0.0006(8) -0.0062(6) -0.0016(7)
C2 0.0291(8) 0.0258(8) 0.0148(6) 0.0024(6) 0.0012(5) 0.0000(6)
C4 0.0354(9) 0.0361(10) 0.0289(9) -0.0051(8) 0.0075(7) 0.0008(7)
C5 0.0289(9) 0.0392(10) 0.0373(10) -0.0036(8) -0.0006(7) -0.0014(8)
Li1 0.0376(16) 0.0420(18) 0.0173(13) 0.0004(14) 0.0020(11) -0.0006(12)
O3 0.0754(12) 0.0358(8) 0.0277(7) 0.0017(8) -0.0090(7) 0.0005(7)
C7 0.0258(7) 0.0285(8) 0.0171(7) 0.0017(6) 0.0006(5) 0.0009(6)
O21 0.0337(11) 0.0675(17) 0.0551(15) 0.000 -0.0086(10) 0.000
Li2 0.0301(17) 0.116(4) 0.0305(18) 0.009(2) 0.0030(14) 0.018(2)
Cl1 0.0420(3) 0.0553(3) 0.0345(3) -0.0001(2) 0.00346(19) 0.0087(2)
O22 0.0349(8) 0.0967(16) 0.0550(11) 0.0101(10) 0.0123(7) 0.0338(11)

loop_
_atom_type_symbol
_atom_type_description
_atom_type_scat_dispersion_real
_atom_type_scat_dispersion_imag
_atom_type_scat_source
C C 0.0033 0.0016 'International Tables Vol C Tables 4.2.6.8 and 6.1.1.4'
H H 0.0000 0.0000 'International Tables Vol C Tables 4.2.6.8 and 6.1.1.4'
Li Li -0.0003 0.0001 'International Tables Vol C Tables 4.2.6.8 and 6.1.1.4'
N N 0.0061 0.0033 'International Tables Vol C Tables 4.2.6.8 and 6.1.1.4'
O O 0.0106 0.0060 'International Tables Vol C Tables 4.2.6.8 and 6.1.1.4'
Cl Cl 0.1484 0.1585 'International Tables Vol C Tables 4.2.6.8 and 6.1.1.4'

loop_
_geom_angle_atom_site_label_1
_geom_angle_atom_site_label_2
_geom_angle_atom_site_label_3
_geom_angle_site_symmetry_1
_geom_angle_site_symmetry_3
_geom_angle
C7 O1 Li2 . . 125.36(16)
C7 O1 Li1 . . 117.79(15)
Li2 O1 Li1 . . 116.70(16)
C7 O2 Li2 . 2 124.07(17)
C7 O2 Li1 . 6_575 117.82(15)
Li2 O2 Li1 2 6_575 117.32(18)
C2 N3 C4 . . 116.42(15)
C2 N3 Li1 . 6_575 108.69(14)
C4 N3 Li1 . 6_575 134.65(15)
C6 N1 C2 . . 116.14(15)
C6 N1 Li1 . . 133.22(14)
C2 N1 Li1 . . 110.62(14)
N1 C6 C5 . . 122.22(17)
N1 C6 H6 . . 118.9
C5 C6 H6 . . 118.9
N3 C2 N1 . . 126.11(16)
N3 C2 C7 . . 117.06(14)
N1 C2 C7 . . 116.82(15)
N3 C4 C5 . . 122.10(17)
N3 C4 H4 . . 119.0
C5 C4 H4 . . 119.0
C6 C5 C4 . . 116.98(18)
C6 C5 H5 . . 121.5
C4 C5 H5 . . 121.5
O3 Li1 O2 . 6_576 103.68(16)
O3 Li1 O1 . . 91.92(15)
O2 Li1 O1 6_576 . 107.96(16)
O3 Li1 N1 . . 127.32(18)
O2 Li1 N1 6_576 . 128.74(19)
O1 Li1 N1 . . 78.11(12)
O3 Li1 N3 . 6_576 92.14(15)
O2 Li1 N3 6_576 6_576 78.36(12)
O1 Li1 N3 . 6_576 171.42(18)
N1 Li1 N3 . 6_576 93.42(14)
O3 Li1 Li2 . 5_576 102.75(17)
O2 Li1 Li2 6_576 5_576 30.81(10)
O1 Li1 Li2 . 5_576 77.24(13)
N1 Li1 Li2 . 5_576 124.23(17)
N3 Li1 Li2 6_576 5_576 109.16(14)
Li1 O3 H32 . . 129(3)
Li1 O3 H31 . . 126(2)
H32 O3 H31 . . 101(3)
O1 C7 O2 . . 127.12(16)
O1 C7 C2 . . 116.22(14)
O2 C7 C2 . . 116.65(15)
Li2 O21 Li2 . 2 83.7(3)
Li2 O21 H211 . . 124(2)
Li2 O21 H211 2 . 112(2)
O22 Li2 O2 . 2 108.02(19)
O22 Li2 O1 . . 98.98(19)
O2 Li2 O1 2 . 145.3(3)
O22 Li2 O21 . . 112.7(3)
O2 Li2 O21 2 . 98.6(2)
O1 Li2 O21 . . 90.32(18)
O22 Li2 O22 . 5_576 92.4(2)
O2 Li2 O22 2 5_576 81.1(2)
O1 Li2 O22 . 5_576 76.29(19)
O21 Li2 O22 . 5_576 153.3(2)
O22 Li2 Li2 . 2 160.4(2)
O2 Li2 Li2 2 2 81.81(19)
O1 Li2 Li2 . 2 79.56(18)
O21 Li2 Li2 . 2 48.13(14)
O22 Li2 Li2 5_576 2 106.04(10)
O22 Li2 Li2 . 5_576 55.42(15)
O2 Li2 Li2 2 5_576 93.4(2)
O1 Li2 Li2 . 5_576 84.2(2)
O21 Li2 Li2 . 5_576 165.6(3)
O22 Li2 Li2 5_576 5_576 36.95(15)
Li2 Li2 Li2 2 5_576 142.6(2)
O22 Li2 Li1 . 5_576 82.13(16)
O2 Li2 Li1 2 5_576 31.87(10)
O1 Li2 Li1 . 5_576 139.6(3)
O21 Li2 Li1 . 5_576 126.81(17)
O22 Li2 Li1 5_576 5_576 63.32(13)
Li2 Li2 Li1 2 5_576 111.75(17)
Li2 Li2 Li1 5_576 5_576 63.10(15)
O22 Li2 H222 . . 21.2(6)
O2 Li2 H222 2 . 124.0(7)
O1 Li2 H222 . . 88.1(8)
O21 Li2 H222 . . 94.7(9)
O22 Li2 H222 5_576 . 107.6(10)
Li2 Li2 H222 2 . 140.1(7)
Li2 Li2 H222 5_576 . 71.8(9)
Li1 Li2 H222 5_576 . 102.2(6)
Li2 O22 Li2 . 5_576 87.6(2)
Li2 O22 H221 . . 119(2)
Li2 O22 H221 5_576 . 117(2)
Li2 O22 H222 . . 107.6(17)
Li2 O22 H222 5_576 . 135(3)
H221 O22 H222 . . 93(2)

loop_
_geom_bond_atom_site_label_1
_geom_bond_atom_site_label_2
_geom_bond_site_symmetry_2
_geom_bond_distance
_geom_bond_publ_flag
O1 C7 . 1.247(2) ?
Li1 O1 . 2.069(3) y
O2 C7 . 1.2528(19) ?
O2 Li2 2 1.968(4) ?
O2 Li1 6_575 2.029(4) ?
N3 C2 . 1.333(2) ?
N3 C4 . 1.335(2) ?
N3 Li1 6_575 2.221(4) ?
N1 C6 . 1.337(2) ?
N1 C2 . 1.338(2) ?
Li1 N1 . 2.175(4) y
C6 C5 . 1.377(3) ?
C6 H6 . 0.9300 ?
C2 C7 . 1.517(2) ?
C4 C5 . 1.379(3) ?
C4 H4 . 0.9300 ?
C5 H5 . 0.9300 ?
Li1 O3 . 1.987(4) y
Li1 O2 6_576 2.029(4) y
Li1 N3 6_576 2.221(4) y
Li1 Li2 5_576 3.414(6) ?
O3 H32 . 0.86(4) ?
O3 H31 . 0.83(4) ?
Li2 O21 . 2.140(6) y
O21 Li2 2 2.140(6) ?
O21 H211 . 0.84(3) ?
Li2 O22 . 1.915(4) y
Li2 O2 2 1.968(4) y
Li2 O1 . 1.993(4) y
Li2 O22 5_576 2.623(7) ?
Li2 Li2 2 2.856(8) ?
Li2 Li2 5_576 3.183(11) ?
Li2 Li1 5_576 3.414(6) ?
Li2 H222 . 2.343(18) ?
O22 Li2 5_576 2.623(7) ?
O22 H221 . 0.868(18) ?
O22 H222 . 0.891(18) ?

loop_
_geom_hbond_atom_site_label_D
_geom_hbond_atom_site_label_H
_geom_hbond_atom_site_label_A
_geom_hbond_site_symmetry_A
_geom_hbond_distance_DH
_geom_hbond_distance_HA
_geom_hbond_distance_DA
_geom_hbond_angle_DHA
O22 H222 O3 . 0.891(18) 2.16(3) 2.841(3) 133(3)
O22 H221 Cl1 2_556 0.868(18) 2.36(2) 3.212(2) 167(3)
O3 H31 Cl1 . 0.83(4) 2.35(4) 3.1381(19) 158(3)
O3 H32 Cl1 6_565 0.86(4) 2.29(4) 3.1429(19) 168(4)
O21 H211 Cl1 5_566 0.84(3) 2.45(3) 3.288(2) 175(3)
